data_7124592
loop_
_publ_author_name
'L\'egar\'e, Marc-Andr\'e'
'Rochette, \'Etienne'
'L\'egar\'e Lavergne, Julien'
'Bouchard, Nicolas'
'Fontaine, Fr\'ed\'eric-Georges'

_publ_section_title
;
 Bench-stable frustrated Lewis pair chemistry: fluoroborate salts as
 precatalysts for the C-H borylation of heteroarenes.
;
_journal_issue 31
_journal_name_full 'Chemical communications (Cambridge, England)'
_journal_page_first 5387
_journal_page_last 5390
_journal_paper_doi 10.1039/c6cc01267a
_journal_volume 52
_journal_year 2016
_chemical_formula_sum 'C15 H24 B N O2'
_chemical_formula_weight 261.16
_space_group_crystal_system monoclinic
_space_group_IT_number 14
_space_group_name_Hall '-P 2yn'
_space_group_name_H-M_alt 'P 1 21/n 1'
_atom_sites_solution_hydrogens geom
_audit_creation_method SHELXL-2014/6
_audit_update_record
;
2015-12-04 deposited with the CCDC.
2016-03-14 downloaded from the CCDC.
;
_cell_angle_alpha 90
_cell_angle_beta 115.8630(10)
_cell_angle_gamma 90
_cell_formula_units_Z 4
_cell_length_a 13.8539(9)
_cell_length_b 7.8160(5)
_cell_length_c 15.2430(10)
_cell_measurement_reflns_used 7430
_cell_measurement_temperature 150(2)
_cell_measurement_theta_max 32.5864
_cell_measurement_theta_min 2.6441
_cell_volume 1485.22(17)
_computing_cell_refinement APEX2
_computing_data_collection APEX2
_computing_data_reduction Saint
_computing_structure_refinement 'SHELXL-2014/6 (Sheldrick, 2014)'
_computing_structure_solution 'SHELXS-2014/6 (Sheldrick, 2014)'
_diffrn_ambient_temperature 150(2)
_diffrn_measured_fraction_theta_full 1.000
_diffrn_measured_fraction_theta_max 0.954
_diffrn_measurement_device_type 'bruker SMART CCD'
_diffrn_measurement_method \w
_diffrn_radiation_type MoK\a
_diffrn_radiation_wavelength 0.71073
_diffrn_reflns_av_R_equivalents 0.0241
_diffrn_reflns_av_unetI/netI 0.0220
_diffrn_reflns_Laue_measured_fraction_full 1.000
_diffrn_reflns_Laue_measured_fraction_max 0.954
_diffrn_reflns_limit_h_max 20
_diffrn_reflns_limit_h_min -21
_diffrn_reflns_limit_k_max 12
_diffrn_reflns_limit_k_min -11
_diffrn_reflns_limit_l_max 23
_diffrn_reflns_limit_l_min -22
_diffrn_reflns_number 20605
_diffrn_reflns_point_group_measured_fraction_full 1.000
_diffrn_reflns_point_group_measured_fraction_max 0.954
_diffrn_reflns_theta_full 25.242
_diffrn_reflns_theta_max 33.197
_diffrn_reflns_theta_min 1.660
_diffrn_source 'Sealed X-ray tube'
_exptl_absorpt_coefficient_mu 0.075
_exptl_absorpt_correction_T_max 0.7466
_exptl_absorpt_correction_T_min 0.7043
_exptl_absorpt_correction_type multi-scan
_exptl_absorpt_process_details Sadabs
_exptl_crystal_colour colorless
_exptl_crystal_density_diffrn 1.168
_exptl_crystal_description block
_exptl_crystal_F_000 568
_exptl_crystal_recrystallization_method 'Re-crystallisation from solvent: '
_exptl_crystal_size_max 0.7
_exptl_crystal_size_mid 0.65
_exptl_crystal_size_min 0.4
_refine_diff_density_max 0.408
_refine_diff_density_min -0.170
_refine_diff_density_rms 0.044
_refine_ls_extinction_method none
_refine_ls_goodness_of_fit_ref 1.015
_refine_ls_hydrogen_treatment constr
_refine_ls_matrix_type full
_refine_ls_number_parameters 178
_refine_ls_number_reflns 5426
_refine_ls_number_restraints 0
_refine_ls_restrained_S_all 1.015
_refine_ls_R_factor_all 0.0537
_refine_ls_R_factor_gt 0.0427
_refine_ls_shift/su_max 0.000
_refine_ls_shift/su_mean 0.000
_refine_ls_structure_factor_coef Fsqd
_refine_ls_weighting_details 'w=1/[\s^2^(Fo^2^)+(0.0696P)^2^+0.2503P] where P=(Fo^2^+2Fc^2^)/3'
_refine_ls_weighting_scheme calc
_refine_ls_wR_factor_gt 0.1166
_refine_ls_wR_factor_ref 0.1263
_reflns_Friedel_coverage 0.000
_reflns_number_gt 4414
_reflns_number_total 5426
_reflns_threshold_expression 'I > 2\s(I)'
_cod_data_source_file c6cc01267a2.cif
_cod_data_source_block ER1006_2_0m_a
_cod_original_sg_symbol_H-M 'P 21/n'
_cod_database_code 7124592
_shelx_space_group_comment
;
The symmetry employed for this shelxl refinement is uniquely defined
by the following loop, which should always be used as a source of
symmetry information in preference to the above space-group names.
They are only intended as comments.
;
_shelxl_version_number 2014/6

loop_
_space_group_symop_operation_xyz
'x, y, z'
'-x+1/2, y+1/2, -z+1/2'
'-x, -y, -z'
'x-1/2, -y-1/2, z-1/2'

loop_
_atom_site_label
_atom_site_type_symbol
_atom_site_fract_x
_atom_site_fract_y
_atom_site_fract_z
_atom_site_U_iso_or_equiv
_atom_site_adp_type
_atom_site_occupancy
_atom_site_site_symmetry_order
_atom_site_calc_flag
_atom_site_refinement_flags_posn
_atom_site_refinement_flags_adp
O1 O 0.11299(5) 0.62328(8) 0.52971(5) 0.02608(14) Uani 1 1 d . .
H1 H 0.1631 0.6952 0.5502 0.039 Uiso 1 1 calc R U
O2 O 0.04704(5) 0.40293(8) 0.41079(5) 0.02658(14) Uani 1 1 d . .
H2 H 0.0023 0.3966 0.4342 0.040 Uiso 1 1 calc R U
N1 N 0.28679(5) 0.79493(8) 0.54440(5) 0.01807(13) Uani 1 1 d . .
C1 C 0.20767(6) 0.56861(9) 0.42105(5) 0.01847(14) Uani 1 1 d . .
C2 C 0.28708(6) 0.69499(10) 0.46363(5) 0.01834(14) Uani 1 1 d . .
C6 C 0.20799(7) 0.47232(11) 0.34339(6) 0.02363(16) Uani 1 1 d . .
H6 H 0.1547 0.3869 0.3141 0.028 Uiso 1 1 calc R U
C12 C 0.37802(6) 0.75205(10) 0.64275(6) 0.02240(15) Uani 1 1 d . .
C7 C 0.25397(7) 0.98052(10) 0.51979(6) 0.02245(15) Uani 1 1 d . .
C3 C 0.36351(7) 0.72066(11) 0.42783(6) 0.02570(17) Uani 1 1 d . .
H3 H 0.4172 0.8057 0.4565 0.031 Uiso 1 1 calc R U
C5 C 0.28388(8) 0.49829(12) 0.30826(6) 0.02909(18) Uani 1 1 d . .
H5 H 0.2826 0.4314 0.2557 0.035 Uiso 1 1 calc R U
C8 C 0.14631(7) 0.98399(12) 0.42846(7) 0.02933(18) Uani 1 1 d . .
H8A H 0.1560 0.9391 0.3728 0.044 Uiso 1 1 calc R U
H8B H 0.1200 1.1020 0.4149 0.044 Uiso 1 1 calc R U
H8C H 0.0942 0.9131 0.4393 0.044 Uiso 1 1 calc R U
C4 C 0.36163(7) 0.62294(12) 0.35072(7) 0.02986(19) Uani 1 1 d . .
H4 H 0.4139 0.6418 0.3271 0.036 Uiso 1 1 calc R U
C13 C 0.37702(8) 0.55784(11) 0.65831(7) 0.03044(19) Uani 1 1 d . .
H13A H 0.3060 0.5230 0.6511 0.046 Uiso 1 1 calc R U
H13B H 0.4311 0.5286 0.7239 0.046 Uiso 1 1 calc R U
H13C H 0.3933 0.4981 0.6099 0.046 Uiso 1 1 calc R U
C11 C 0.35488(8) 0.84182(12) 0.72115(6) 0.02968(18) Uani 1 1 d . .
H11A H 0.2920 0.7869 0.7241 0.036 Uiso 1 1 calc R U
H11B H 0.4171 0.8256 0.7853 0.036 Uiso 1 1 calc R U
C00F C 0.23674(8) 1.05639(12) 0.60487(7) 0.02984(19) Uani 1 1 d . .
H00A H 0.2215 1.1802 0.5932 0.036 Uiso 1 1 calc R U
H00B H 0.1733 1.0016 0.6068 0.036 Uiso 1 1 calc R U
C14 C 0.49175(7) 0.79848(13) 0.65618(7) 0.03162(19) Uani 1 1 d . .
H14A H 0.5079 0.7355 0.6086 0.047 Uiso 1 1 calc R U
H14B H 0.5440 0.7678 0.7223 0.047 Uiso 1 1 calc R U
H14C H 0.4957 0.9217 0.6462 0.047 Uiso 1 1 calc R U
C9 C 0.33216(8) 1.09472(12) 0.49874(8) 0.0328(2) Uani 1 1 d . .
H9A H 0.4026 1.0937 0.5552 0.049 Uiso 1 1 calc R U
H9B H 0.3046 1.2121 0.4861 0.049 Uiso 1 1 calc R U
H9C H 0.3390 1.0509 0.4415 0.049 Uiso 1 1 calc R U
C10 C 0.33303(8) 1.03208(13) 0.70302(7) 0.0324(2) Uani 1 1 d . .
H10A H 0.3966 1.0900 0.7030 0.039 Uiso 1 1 calc R U
H10B H 0.3182 1.0829 0.7554 0.039 Uiso 1 1 calc R U
B1 B 0.11797(7) 0.52977(11) 0.45591(6) 0.01986(16) Uani 1 1 d . .

loop_
_atom_site_aniso_label
_atom_site_aniso_U_11
_atom_site_aniso_U_22
_atom_site_aniso_U_33
_atom_site_aniso_U_23
_atom_site_aniso_U_13
_atom_site_aniso_U_12
O1 0.0240(3) 0.0302(3) 0.0283(3) -0.0094(2) 0.0154(2) -0.0096(2)
O2 0.0238(3) 0.0255(3) 0.0320(3) -0.0079(2) 0.0136(2) -0.0057(2)
N1 0.0171(3) 0.0179(3) 0.0185(3) -0.0010(2) 0.0072(2) 0.0004(2)
C1 0.0185(3) 0.0184(3) 0.0178(3) 0.0010(2) 0.0073(2) 0.0032(2)
C2 0.0179(3) 0.0189(3) 0.0191(3) 0.0012(2) 0.0088(3) 0.0029(2)
C6 0.0248(4) 0.0239(4) 0.0201(3) -0.0017(3) 0.0079(3) 0.0042(3)
C12 0.0203(3) 0.0220(3) 0.0205(3) -0.0002(3) 0.0048(3) -0.0008(3)
C7 0.0238(4) 0.0178(3) 0.0248(4) -0.0002(3) 0.0098(3) 0.0020(3)
C3 0.0234(4) 0.0283(4) 0.0297(4) 0.0009(3) 0.0157(3) 0.0006(3)
C5 0.0341(4) 0.0335(4) 0.0231(4) -0.0006(3) 0.0157(3) 0.0098(3)
C8 0.0289(4) 0.0252(4) 0.0279(4) 0.0009(3) 0.0068(3) 0.0077(3)
C4 0.0300(4) 0.0366(5) 0.0314(4) 0.0030(3) 0.0211(4) 0.0070(3)
C13 0.0319(4) 0.0240(4) 0.0266(4) 0.0039(3) 0.0045(3) 0.0019(3)
C11 0.0339(4) 0.0321(4) 0.0206(4) -0.0029(3) 0.0096(3) -0.0021(3)
C00F 0.0318(4) 0.0262(4) 0.0314(4) -0.0063(3) 0.0136(4) 0.0045(3)
C14 0.0193(4) 0.0343(5) 0.0339(4) -0.0012(4) 0.0047(3) -0.0011(3)
C9 0.0381(5) 0.0220(4) 0.0395(5) 0.0038(3) 0.0181(4) -0.0030(3)
C10 0.0363(5) 0.0317(4) 0.0269(4) -0.0091(3) 0.0116(4) 0.0004(4)
B1 0.0182(4) 0.0192(4) 0.0209(4) -0.0001(3) 0.0073(3) 0.0005(3)

loop_
_atom_type_symbol
_atom_type_description
_atom_type_scat_dispersion_real
_atom_type_scat_dispersion_imag
_atom_type_scat_source
C C 0.0033 0.0016 'International Tables Vol C Tables 4.2.6.8 and 6.1.1.4'
H H 0.0000 0.0000 'International Tables Vol C Tables 4.2.6.8 and 6.1.1.4'
B B 0.0013 0.0007 'International Tables Vol C Tables 4.2.6.8 and 6.1.1.4'
N N 0.0061 0.0033 'International Tables Vol C Tables 4.2.6.8 and 6.1.1.4'
O O 0.0106 0.0060 'International Tables Vol C Tables 4.2.6.8 and 6.1.1.4'

loop_
_geom_angle_atom_site_label_1
_geom_angle_atom_site_label_2
_geom_angle_atom_site_label_3
_geom_angle
B1 O1 H1 109.5
B1 O2 H2 109.5
C2 N1 C7 114.45(6)
C2 N1 C12 114.05(6)
C7 N1 C12 119.06(6)
C6 C1 C2 118.37(7)
C6 C1 B1 118.22(7)
C2 C1 B1 123.41(7)
C3 C2 C1 119.47(7)
C3 C2 N1 122.17(7)
C1 C2 N1 118.36(6)
C5 C6 C1 121.91(8)
C5 C6 H6 119.0
C1 C6 H6 119.0
N1 C12 C11 107.53(7)
N1 C12 C13 108.10(6)
C11 C12 C13 108.19(7)
N1 C12 C14 116.21(7)
C11 C12 C14 109.72(7)
C13 C12 C14 106.83(7)
N1 C7 C8 108.01(6)
N1 C7 C00F 107.49(7)
C8 C7 C00F 108.16(7)
N1 C7 C9 116.29(7)
C8 C7 C9 107.11(7)
C00F C7 C9 109.53(7)
C4 C3 C2 120.74(8)
C4 C3 H3 119.6
C2 C3 H3 119.6
C4 C5 C6 119.22(8)
C4 C5 H5 120.4
C6 C5 H5 120.4
C7 C8 H8A 109.5
C7 C8 H8B 109.5
H8A C8 H8B 109.5
C7 C8 H8C 109.5
H8A C8 H8C 109.5
H8B C8 H8C 109.5
C5 C4 C3 120.30(8)
C5 C4 H4 119.9
C3 C4 H4 119.9
C12 C13 H13A 109.5
C12 C13 H13B 109.5
H13A C13 H13B 109.5
C12 C13 H13C 109.5
H13A C13 H13C 109.5
H13B C13 H13C 109.5
C10 C11 C12 113.49(7)
C10 C11 H11A 108.9
C12 C11 H11A 108.9
C10 C11 H11B 108.9
C12 C11 H11B 108.9
H11A C11 H11B 107.7
C10 C00F C7 112.93(7)
C10 C00F H00A 109.0
C7 C00F H00A 109.0
C10 C00F H00B 109.0
C7 C00F H00B 109.0
H00A C00F H00B 107.8
C12 C14 H14A 109.5
C12 C14 H14B 109.5
H14A C14 H14B 109.5
C12 C14 H14C 109.5
H14A C14 H14C 109.5
H14B C14 H14C 109.5
C7 C9 H9A 109.5
C7 C9 H9B 109.5
H9A C9 H9B 109.5
C7 C9 H9C 109.5
H9A C9 H9C 109.5
H9B C9 H9C 109.5
C11 C10 C00F 108.72(7)
C11 C10 H10A 109.9
C00F C10 H10A 109.9
C11 C10 H10B 109.9
C00F C10 H10B 109.9
H10A C10 H10B 108.3
O2 B1 O1 121.55(7)
O2 B1 C1 118.24(7)
O1 B1 C1 120.21(7)

loop_
_geom_bond_atom_site_label_1
_geom_bond_atom_site_label_2
_geom_bond_distance
O1 B1 1.3682(10)
O1 H1 0.8400
O2 B1 1.3535(10)
O2 H2 0.8400
N1 C2 1.4595(10)
N1 C7 1.5175(10)
N1 C12 1.5179(10)
C1 C6 1.4044(11)
C1 C2 1.4087(11)
C1 B1 1.5794(11)
C2 C3 1.4013(11)
C6 C5 1.3873(12)
C6 H6 0.9500
C12 C11 1.5354(12)
C12 C13 1.5374(12)
C12 C14 1.5410(12)
C7 C8 1.5336(12)
C7 C00F 1.5364(12)
C7 C9 1.5415(13)
C3 C4 1.3923(12)
C3 H3 0.9500
C5 C4 1.3857(14)
C5 H5 0.9500
C8 H8A 0.9800
C8 H8B 0.9800
C8 H8C 0.9800
C4 H4 0.9500
C13 H13A 0.9800
C13 H13B 0.9800
C13 H13C 0.9800
C11 C10 1.5186(14)
C11 H11A 0.9900
C11 H11B 0.9900
C00F C10 1.5209(13)
C00F H00A 0.9900
C00F H00B 0.9900
C14 H14A 0.9800
C14 H14B 0.9800
C14 H14C 0.9800
C9 H9A 0.9800
C9 H9B 0.9800
C9 H9C 0.9800
C10 H10A 0.9900
C10 H10B 0.9900
